data_7207086
loop_
_publ_author_name
'Jin, Rui-Fang'
'Yang, Shi-Yao'
'Li, Hui-Min'
'Long, La-Sheng'
'Huang, Rong-Bin'
'Zheng, Lan-Sun'

_publ_section_title
;
 Effect of ionic radius on the assemblies of first row transition
 metal--5-tert-butylisophthalates--(2,2&#x2032;-bipyridine or
 phenanthroline) coordination compounds
;
_journal_issue 4
_journal_name_full CrystEngComm
_journal_page_first 1301
_journal_paper_doi 10.1039/c1ce05959a
_journal_volume 14
_journal_year 2012
_chemical_formula_moiety '2(C39 H36 Co2 N3 O8), 5(H2 O)'
_chemical_formula_sum 'C78 H82 Co4 N6 O21'
_chemical_formula_weight 1675.22
_chemical_name_systematic
;
?
;
_space_group_IT_number 15
_symmetry_cell_setting monoclinic
_symmetry_space_group_name_Hall '-C 2yc'
_symmetry_space_group_name_H-M 'C 1 2/c 1'
_atom_sites_solution_hydrogens geom
_atom_sites_solution_primary direct
_atom_sites_solution_secondary difmap
_audit_creation_method SHELXL-97
_cell_angle_alpha 90.00
_cell_angle_beta 116.1861(8)
_cell_angle_gamma 90.00
_cell_formula_units_Z 4
_cell_length_a 31.7379(8)
_cell_length_b 9.5391(2)
_cell_length_c 28.4999(7)
_cell_measurement_reflns_used 26580
_cell_measurement_temperature 297(2)
_cell_measurement_theta_max 55.01
_cell_measurement_theta_min 6.05
_cell_volume 7742.8(3)
_computing_cell_refinement PROCESS-AUTO
_computing_data_collection 'PROCESS-AUTO (Rigaku Corporation,1998)'
_computing_data_reduction 'teXsan (Molecular Structure Corporation & Rigaku Corporation, 1999)'
_computing_molecular_graphics 'ORTEP-II (Johnson, 1976)'
_computing_publication_material 'SHELXL-97 (Sheldrick, 1997)'
_computing_structure_refinement 'SHELXL-97 (Sheldrick, 1997)'
_computing_structure_solution 'SHELXS-97 (Sheldrick, 1990)'
_diffrn_ambient_temperature 297(2)
_diffrn_measured_fraction_theta_full 0.998
_diffrn_measured_fraction_theta_max 0.998
_diffrn_measurement_device_type 'Rigaku R-AXIS RAPID imaging plate'
_diffrn_measurement_method 'omega scan'
_diffrn_radiation_monochromator graphite
_diffrn_radiation_source 'fine-focus sealed tube'
_diffrn_radiation_type MoK\a
_diffrn_radiation_wavelength 0.71073
_diffrn_reflns_av_R_equivalents 0.0386
_diffrn_reflns_av_sigmaI/netI 0.0309
_diffrn_reflns_limit_h_max 41
_diffrn_reflns_limit_h_min -39
_diffrn_reflns_limit_k_max 12
_diffrn_reflns_limit_k_min -12
_diffrn_reflns_limit_l_max 37
_diffrn_reflns_limit_l_min -37
_diffrn_reflns_number 37164
_diffrn_reflns_theta_full 26.00
_diffrn_reflns_theta_max 27.48
_diffrn_reflns_theta_min 3.03
_exptl_absorpt_coefficient_mu 0.919
_exptl_absorpt_correction_T_max 0.9219
_exptl_absorpt_correction_T_min 0.8520
_exptl_absorpt_correction_type multi-scan
_exptl_absorpt_process_details 'Tompa_analytical (Rigaku Corporation, 1999)'
_exptl_crystal_colour 'dark red'
_exptl_crystal_density_diffrn 1.437
_exptl_crystal_density_meas ?
_exptl_crystal_density_method 'not measured'
_exptl_crystal_description rod
_exptl_crystal_F_000 3472
_exptl_crystal_size_max 0.18
_exptl_crystal_size_mid 0.12
_exptl_crystal_size_min 0.09
_refine_diff_density_max 0.425
_refine_diff_density_min -0.395
_refine_diff_density_rms 0.053
_refine_ls_extinction_method none
_refine_ls_goodness_of_fit_ref 1.038
_refine_ls_hydrogen_treatment mixed
_refine_ls_matrix_type full
_refine_ls_number_parameters 517
_refine_ls_number_reflns 8865
_refine_ls_number_restraints 15
_refine_ls_restrained_S_all 1.046
_refine_ls_R_factor_all 0.0453
_refine_ls_R_factor_gt 0.0327
_refine_ls_shift/su_max 0.001
_refine_ls_shift/su_mean 0.000
_refine_ls_structure_factor_coef Fsqd
_refine_ls_weighting_details 'calc w=1/[\s^2^(Fo^2^)+(0.0426P)^2^+4.4860P] where P=(Fo^2^+2Fc^2^)/3'
_refine_ls_weighting_scheme calc
_refine_ls_wR_factor_gt 0.0789
_refine_ls_wR_factor_ref 0.0852
_reflns_number_gt 7210
_reflns_number_total 8865
_reflns_threshold_expression >2sigma(I)
_cod_data_source_file c1ce05959a.txt
_cod_data_source_block CoBpy2-{[Co3(bpy)2(tbip)3Co(bpy)(tbip)].5H2O}n
_cod_depositor_comments
;
The following automatic conversions were performed:

'_symmetry_cell_setting' value 'Monoclinic' changed to 'monoclinic'
according to /home/saulius/struct/CIF-dictionaries/cif_core.dic
dictionary named 'cif_core.dic' version 2.4.1 from 2010-06-29.

Automatic conversion script
Id: cif_fix_values 1715 2011-07-08 13:25:40Z adriana 

The following automatic conversions were performed:

'_exptl_crystal_density_meas' value 'not measured' was changed to '?'
- the value is perceived as not measured.

Automatic conversion script
Id: cif_fix_values 3008 2015-01-20 13:52:24Z robertas 
;
_cod_original_sg_symbol_H-M C2/c
_cod_database_code 7207086

loop_
_symmetry_equiv_pos_as_xyz
'x, y, z'
'-x, y, -z+1/2'
'x+1/2, y+1/2, z'
'-x+1/2, y+1/2, -z+1/2'
'-x, -y, -z'
'x, -y, z-1/2'
'-x+1/2, -y+1/2, -z'
'x+1/2, -y+1/2, z-1/2'

loop_
_atom_site_label
_atom_site_type_symbol
_atom_site_fract_x
_atom_site_fract_y
_atom_site_fract_z
_atom_site_U_iso_or_equiv
_atom_site_adp_type
_atom_site_occupancy
_atom_site_symmetry_multiplicity
_atom_site_calc_flag
_atom_site_refinement_flags
_atom_site_disorder_assembly
_atom_site_disorder_group
Co1 Co 0.164198(8) 0.21792(2) 0.045495(9) 0.02230(7) Uani 1 1 d . . .
Co2 Co 0.2500 0.2500 0.0000 0.01965(8) Uani 1 2 d S . .
Co3 Co 0.5000 0.51939(4) 0.2500 0.03252(10) Uani 1 2 d S . .
O1 O 0.22495(5) 0.23369(14) 0.11088(5) 0.0331(3) Uani 1 1 d . . .
O2 O 0.27858(5) 0.25908(16) 0.08021(5) 0.0365(3) Uani 1 1 d . . .
O3 O 0.43993(6) 0.4015(2) 0.20139(6) 0.0521(4) Uani 1 1 d . . .
O4 O 0.45570(5) 0.43966(19) 0.28273(6) 0.0466(4) Uani 1 1 d . . .
O5 O 0.15749(5) 0.45791(13) 0.04023(6) 0.0356(3) Uani 1 1 d . . .
O6 O 0.18551(4) 0.33706(11) -0.00473(5) 0.0255(3) Uani 1 1 d . . .
O7 O 0.16974(5) 1.01066(13) 0.02833(6) 0.0321(3) Uani 1 1 d . . .
O8 O 0.22033(5) 1.05732(13) -0.00449(6) 0.0377(3) Uani 1 1 d . . .
N1 N 0.09400(6) 0.20907(16) -0.01474(6) 0.0297(3) Uani 1 1 d . . .
N2 N 0.12412(6) 0.18143(16) 0.08652(6) 0.0295(3) Uani 1 1 d . . .
N3 N 0.52421(7) 0.6924(2) 0.30080(8) 0.0463(5) Uani 1 1 d . . .
O1W O 0.08102(8) 0.8719(2) 0.00772(13) 0.0931(8) Uani 1 1 d D . .
H1C H 0.0842(12) 0.7840(14) 0.0154(16) 0.112 Uiso 1 1 d D . .
H1D H 0.1079(6) 0.904(3) 0.0135(15) 0.112 Uiso 1 1 d D . .
O2W O 0.07020(10) 0.5790(3) 0.01480(15) 0.1052(9) Uani 1 1 d D . .
H2C H 0.0463(7) 0.526(3) 0.0039(18) 0.126 Uiso 1 1 d D . .
H2D H 0.0951(7) 0.532(3) 0.0221(17) 0.126 Uiso 1 1 d D . .
O3W O 0.0162(2) 0.4838(6) 0.0635(3) 0.128(2) Uani 0.50 1 d PD . .
H3C H 0.0386 0.4871 0.0926 0.153 Uiso 0.50 1 calc PRD . .
H3D H -0.0072 0.4947 0.0701 0.153 Uiso 0.50 1 d PRD . .
C1 C 0.30477(6) 0.26011(18) 0.17090(7) 0.0257(4) Uani 1 1 d . . .
C2 C 0.34797(7) 0.31264(18) 0.17895(7) 0.0271(4) Uani 1 1 d . . .
H2 H 0.3531 0.3410 0.1507 0.033 Uiso 1 1 calc R . .
C3 C 0.38375(7) 0.3228(2) 0.22962(7) 0.0297(4) Uani 1 1 d . . .
C4 C 0.37646(7) 0.2718(2) 0.27104(8) 0.0364(4) Uani 1 1 d . . .
H4 H 0.4006 0.2783 0.3048 0.044 Uiso 1 1 calc R . .
C5 C 0.33405(8) 0.2111(2) 0.26363(8) 0.0357(4) Uani 1 1 d . A .
C6 C 0.29802(7) 0.2108(2) 0.21312(8) 0.0317(4) Uani 1 1 d . . .
H6 H 0.2687 0.1767 0.2073 0.038 Uiso 1 1 calc R . .
C7 C 0.26618(6) 0.25083(17) 0.11607(7) 0.0255(4) Uani 1 1 d . . .
C8 C 0.42897(7) 0.3905(2) 0.23867(8) 0.0337(4) Uani 1 1 d . . .
C9 C 0.32881(9) 0.1471(3) 0.31020(9) 0.0515(6) Uani 1 1 d D . .
C13 C 0.17774(6) 0.58530(17) -0.01925(7) 0.0241(4) Uani 1 1 d . . .
C14 C 0.18047(6) 0.71603(17) 0.00412(7) 0.0251(4) Uani 1 1 d . . .
H14A H 0.1785 0.7232 0.0356 0.030 Uiso 1 1 calc R . .
C15 C 0.18620(6) 0.83496(17) -0.02058(7) 0.0251(4) Uani 1 1 d . . .
C16 C 0.18649(7) 0.82364(18) -0.06897(8) 0.0286(4) Uani 1 1 d . . .
H16A H 0.1907 0.9041 -0.0849 0.034 Uiso 1 1 calc R . .
C17 C 0.18072(7) 0.69569(19) -0.09446(8) 0.0299(4) Uani 1 1 d . . .
C18 C 0.17801(7) 0.57607(18) -0.06765(7) 0.0280(4) Uani 1 1 d . . .
H18A H 0.1764 0.4883 -0.0826 0.034 Uiso 1 1 calc R . .
C19 C 0.17381(6) 0.45465(17) 0.00753(7) 0.0244(4) Uani 1 1 d . . .
C20 C 0.19291(6) 0.97881(17) 0.00355(7) 0.0248(4) Uani 1 1 d . . .
C21 C 0.17995(9) 0.6832(2) -0.14839(8) 0.0389(5) Uani 1 1 d . . .
C22 C 0.22626(9) 0.6181(3) -0.14136(10) 0.0506(6) Uani 1 1 d . . .
H22A H 0.2517 0.6793 -0.1206 0.076 Uiso 1 1 calc R . .
H22B H 0.2258 0.6050 -0.1750 0.076 Uiso 1 1 calc R . .
H22C H 0.2304 0.5292 -0.1241 0.076 Uiso 1 1 calc R . .
C23 C 0.13904(10) 0.5895(3) -0.18411(10) 0.0571(7) Uani 1 1 d . . .
H23A H 0.1099 0.6313 -0.1889 0.086 Uiso 1 1 calc R . .
H23B H 0.1421 0.4988 -0.1684 0.086 Uiso 1 1 calc R . .
H23C H 0.1395 0.5799 -0.2174 0.086 Uiso 1 1 calc R . .
C24 C 0.17428(15) 0.8265(3) -0.17479(11) 0.0803(11) Uani 1 1 d . . .
H24A H 0.2003 0.8854 -0.1537 0.121 Uiso 1 1 calc R . .
H24B H 0.1456 0.8693 -0.1785 0.121 Uiso 1 1 calc R . .
H24C H 0.1733 0.8146 -0.2087 0.121 Uiso 1 1 calc R . .
C25 C 0.08191(8) 0.2120(2) -0.06611(8) 0.0406(5) Uani 1 1 d . . .
H25A H 0.1054 0.2243 -0.0769 0.049 Uiso 1 1 calc R . .
C26 C 0.03639(9) 0.1976(3) -0.10349(10) 0.0527(6) Uani 1 1 d . . .
H26A H 0.0292 0.1990 -0.1389 0.063 Uiso 1 1 calc R . .
C27 C 0.00185(10) 0.1813(3) -0.08749(11) 0.0636(7) Uani 1 1 d . . .
H27A H -0.0293 0.1728 -0.1121 0.076 Uiso 1 1 calc R . .
C28 C 0.01342(8) 0.1774(3) -0.03501(11) 0.0566(7) Uani 1 1 d . . .
H28A H -0.0098 0.1661 -0.0237 0.068 Uiso 1 1 calc R . .
C29 C 0.06018(7) 0.1905(2) 0.00093(9) 0.0355(4) Uani 1 1 d . . .
C30 C 0.07725(7) 0.1772(2) 0.05823(9) 0.0349(4) Uani 1 1 d . . .
C31 C 0.04768(9) 0.1548(3) 0.08181(11) 0.0576(7) Uani 1 1 d . . .
H31A H 0.0153 0.1544 0.0619 0.069 Uiso 1 1 calc R . .
C32 C 0.06692(11) 0.1334(3) 0.13457(12) 0.0662(8) Uani 1 1 d . . .
H32A H 0.0476 0.1181 0.1509 0.079 Uiso 1 1 calc R . .
C33 C 0.11454(11) 0.1346(3) 0.16321(10) 0.0597(7) Uani 1 1 d . . .
H33A H 0.1281 0.1181 0.1990 0.072 Uiso 1 1 calc R . .
C34 C 0.14221(9) 0.1607(2) 0.13808(9) 0.0446(5) Uani 1 1 d . . .
H34A H 0.1746 0.1640 0.1577 0.054 Uiso 1 1 calc R . .
C35 C 0.51146(9) 0.8192(3) 0.27894(11) 0.0549(6) Uani 1 1 d . . .
C36 C 0.51992(13) 0.9379(4) 0.31000(17) 0.0882(11) Uani 1 1 d . . .
H36A H 0.5102 1.0257 0.2948 0.106 Uiso 1 1 calc R . .
C37 C 0.54270(15) 0.9243(4) 0.36328(18) 0.0996(13) Uani 1 1 d . . .
H37A H 0.5487 1.0033 0.3844 0.120 Uiso 1 1 calc R . .
C38 C 0.55663(12) 0.7963(4) 0.38555(14) 0.0801(10) Uani 1 1 d . . .
H38A H 0.5723 0.7863 0.4217 0.096 Uiso 1 1 calc R . .
C39 C 0.54683(10) 0.6815(3) 0.35309(11) 0.0593(7) Uani 1 1 d . . .
H39A H 0.5562 0.5933 0.3679 0.071 Uiso 1 1 calc R . .
C10 C 0.3379(3) 0.2477(7) 0.3537(2) 0.0682(8) Uani 0.635(10) 1 d PD A 1
H10A H 0.3705 0.2733 0.3699 0.102 Uiso 0.635(10) 1 calc PR A 1
H10B H 0.3300 0.2045 0.3792 0.102 Uiso 0.635(10) 1 calc PR A 1
H10C H 0.3190 0.3301 0.3401 0.102 Uiso 0.635(10) 1 calc PR A 1
C11 C 0.2774(2) 0.1036(9) 0.29481(19) 0.0682(8) Uani 0.635(10) 1 d PD A 1
H11A H 0.2682 0.0319 0.2685 0.102 Uiso 0.635(10) 1 calc PR A 1
H11B H 0.2573 0.1835 0.2814 0.102 Uiso 0.635(10) 1 calc PR A 1
H11C H 0.2749 0.0682 0.3250 0.102 Uiso 0.635(10) 1 calc PR A 1
C12 C 0.3619(2) 0.0220(6) 0.3307(2) 0.0682(8) Uani 0.635(10) 1 d PD A 1
H12A H 0.3532 -0.0482 0.3039 0.102 Uiso 0.635(10) 1 calc PR A 1
H12B H 0.3598 -0.0165 0.3607 0.102 Uiso 0.635(10) 1 calc PR A 1
H12C H 0.3935 0.0520 0.3403 0.102 Uiso 0.635(10) 1 calc PR A 1
C10' C 0.3351(6) 0.2789(10) 0.3464(4) 0.0682(8) Uani 0.365(10) 1 d PD A 2
H10D H 0.3649 0.3222 0.3548 0.102 Uiso 0.365(10) 1 calc PR A 2
H10E H 0.3339 0.2496 0.3780 0.102 Uiso 0.365(10) 1 calc PR A 2
H10F H 0.3104 0.3450 0.3283 0.102 Uiso 0.365(10) 1 calc PR A 2
C11' C 0.2886(4) 0.0418(13) 0.2943(3) 0.0682(8) Uani 0.365(10) 1 d PD A 2
H11D H 0.2935 -0.0330 0.2747 0.102 Uiso 0.365(10) 1 calc PR A 2
H11E H 0.2594 0.0879 0.2731 0.102 Uiso 0.365(10) 1 calc PR A 2
H11F H 0.2876 0.0044 0.3250 0.102 Uiso 0.365(10) 1 calc PR A 2
C12' C 0.3739(3) 0.0588(11) 0.3431(4) 0.0682(8) Uani 0.365(10) 1 d PD A 2
H12D H 0.3793 -0.0063 0.3206 0.102 Uiso 0.365(10) 1 calc PR A 2
H12E H 0.3697 0.0083 0.3698 0.102 Uiso 0.365(10) 1 calc PR A 2
H12F H 0.4004 0.1203 0.3589 0.102 Uiso 0.365(10) 1 calc PR A 2

loop_
_atom_site_aniso_label
_atom_site_aniso_U_11
_atom_site_aniso_U_22
_atom_site_aniso_U_33
_atom_site_aniso_U_23
_atom_site_aniso_U_13
_atom_site_aniso_U_12
Co1 0.02114(13) 0.02204(12) 0.02410(13) -0.00068(9) 0.01033(10) -0.00272(8)
Co2 0.02007(17) 0.01879(15) 0.02031(16) -0.00075(11) 0.00911(14) -0.00301(11)
Co3 0.01981(19) 0.0440(2) 0.0304(2) 0.000 0.00807(16) 0.000
O1 0.0226(7) 0.0450(8) 0.0275(7) -0.0011(6) 0.0073(6) -0.0043(6)
O2 0.0279(8) 0.0579(9) 0.0213(7) -0.0035(6) 0.0087(6) -0.0052(6)
O3 0.0333(9) 0.0901(13) 0.0335(8) -0.0072(8) 0.0153(7) -0.0203(8)
O4 0.0293(8) 0.0737(11) 0.0322(8) -0.0118(7) 0.0092(7) -0.0169(7)
O5 0.0473(9) 0.0267(6) 0.0439(8) 0.0053(6) 0.0302(8) 0.0030(6)
O6 0.0256(7) 0.0187(6) 0.0327(7) 0.0018(5) 0.0134(6) 0.0006(5)
O7 0.0360(8) 0.0242(6) 0.0420(8) -0.0060(5) 0.0225(7) -0.0028(5)
O8 0.0408(9) 0.0215(6) 0.0581(10) -0.0046(6) 0.0286(8) -0.0080(6)
N1 0.0270(9) 0.0297(8) 0.0301(8) 0.0007(6) 0.0104(7) -0.0017(6)
N2 0.0317(9) 0.0314(8) 0.0283(8) -0.0006(6) 0.0159(7) -0.0042(6)
N3 0.0343(11) 0.0527(11) 0.0480(12) -0.0078(9) 0.0147(9) -0.0068(8)
O1W 0.0638(15) 0.0574(12) 0.172(3) 0.0017(15) 0.0651(18) -0.0026(10)
O2W 0.0711(17) 0.0771(16) 0.168(3) 0.0104(17) 0.053(2) 0.0167(13)
O3W 0.100(5) 0.108(4) 0.192(7) 0.003(4) 0.079(5) -0.001(3)
C1 0.0234(9) 0.0287(9) 0.0225(9) -0.0017(7) 0.0080(8) -0.0011(7)
C2 0.0261(10) 0.0316(9) 0.0223(9) 0.0013(7) 0.0095(8) -0.0018(7)
C3 0.0235(10) 0.0374(10) 0.0254(9) -0.0021(7) 0.0082(8) -0.0027(7)
C4 0.0285(11) 0.0530(12) 0.0210(9) -0.0006(8) 0.0048(8) -0.0041(9)
C5 0.0368(12) 0.0452(11) 0.0261(10) -0.0004(8) 0.0148(9) -0.0046(9)
C6 0.0266(10) 0.0404(10) 0.0280(10) -0.0027(8) 0.0120(8) -0.0056(8)
C7 0.0238(9) 0.0247(8) 0.0242(9) -0.0022(7) 0.0073(8) -0.0019(7)
C8 0.0226(10) 0.0444(11) 0.0302(10) 0.0005(8) 0.0079(9) -0.0012(8)
C9 0.0564(16) 0.0718(16) 0.0298(12) 0.0049(11) 0.0222(12) -0.0118(12)
C13 0.0214(9) 0.0195(8) 0.0310(9) 0.0011(7) 0.0111(8) -0.0005(6)
C14 0.0245(9) 0.0220(8) 0.0297(9) 0.0002(7) 0.0128(8) -0.0008(6)
C15 0.0221(9) 0.0193(8) 0.0333(10) -0.0005(7) 0.0116(8) -0.0003(6)
C16 0.0367(11) 0.0202(8) 0.0346(10) 0.0040(7) 0.0209(9) 0.0010(7)
C17 0.0348(11) 0.0267(9) 0.0296(10) 0.0034(7) 0.0155(9) 0.0047(7)
C18 0.0322(10) 0.0191(8) 0.0325(10) -0.0014(7) 0.0141(9) 0.0001(7)
C19 0.0213(9) 0.0205(8) 0.0298(9) 0.0023(7) 0.0098(8) -0.0007(6)
C20 0.0237(9) 0.0189(8) 0.0292(9) 0.0016(7) 0.0092(8) 0.0007(6)
C21 0.0577(15) 0.0317(10) 0.0325(11) 0.0035(8) 0.0247(11) 0.0077(9)
C22 0.0555(16) 0.0570(14) 0.0500(14) -0.0052(11) 0.0332(13) 0.0009(11)
C23 0.0549(17) 0.0748(17) 0.0365(13) -0.0087(12) 0.0156(12) 0.0093(13)
C24 0.160(4) 0.0475(15) 0.0546(17) 0.0197(12) 0.067(2) 0.0247(18)
C25 0.0428(13) 0.0428(11) 0.0311(11) -0.0002(9) 0.0117(10) -0.0039(9)
C26 0.0533(16) 0.0539(14) 0.0342(12) 0.0009(10) 0.0040(11) -0.0030(11)
C27 0.0335(14) 0.0807(19) 0.0501(16) 0.0055(14) -0.0059(12) -0.0047(13)
C28 0.0256(12) 0.0768(18) 0.0610(17) 0.0030(13) 0.0133(12) -0.0044(11)
C29 0.0271(11) 0.0358(10) 0.0416(12) 0.0010(8) 0.0132(9) -0.0005(8)
C30 0.0308(11) 0.0361(10) 0.0437(12) 0.0006(9) 0.0218(10) -0.0020(8)
C31 0.0401(14) 0.0818(18) 0.0637(17) 0.0039(14) 0.0346(14) -0.0049(13)
C32 0.068(2) 0.089(2) 0.0659(19) 0.0014(15) 0.0522(17) -0.0123(16)
C33 0.077(2) 0.0748(18) 0.0395(14) -0.0006(12) 0.0369(15) -0.0131(15)
C34 0.0452(14) 0.0568(13) 0.0325(11) 0.0006(10) 0.0178(11) -0.0079(10)
C35 0.0390(14) 0.0488(13) 0.0742(18) -0.0071(12) 0.0225(14) -0.0037(10)
C36 0.086(3) 0.0566(18) 0.109(3) -0.0223(19) 0.031(2) 0.0002(16)
C37 0.099(3) 0.081(2) 0.106(3) -0.051(2) 0.033(3) -0.010(2)
C38 0.070(2) 0.096(3) 0.068(2) -0.0374(19) 0.0249(18) -0.0189(18)
C39 0.0516(16) 0.0714(17) 0.0491(15) -0.0136(13) 0.0168(13) -0.0146(13)
C10 0.0945(19) 0.073(2) 0.0479(13) 0.0071(12) 0.0417(14) -0.0128(15)
C11 0.0945(19) 0.073(2) 0.0479(13) 0.0071(12) 0.0417(14) -0.0128(15)
C12 0.0945(19) 0.073(2) 0.0479(13) 0.0071(12) 0.0417(14) -0.0128(15)
C10' 0.0945(19) 0.073(2) 0.0479(13) 0.0071(12) 0.0417(14) -0.0128(15)
C11' 0.0945(19) 0.073(2) 0.0479(13) 0.0071(12) 0.0417(14) -0.0128(15)
C12' 0.0945(19) 0.073(2) 0.0479(13) 0.0071(12) 0.0417(14) -0.0128(15)

loop_
_atom_type_symbol
_atom_type_description
_atom_type_scat_dispersion_real
_atom_type_scat_dispersion_imag
_atom_type_scat_source
C C 0.0033 0.0016 'International Tables Vol C Tables 4.2.6.8 and 6.1.1.4'
H H 0.0000 0.0000 'International Tables Vol C Tables 4.2.6.8 and 6.1.1.4'
N N 0.0061 0.0033 'International Tables Vol C Tables 4.2.6.8 and 6.1.1.4'
O O 0.0106 0.0060 'International Tables Vol C Tables 4.2.6.8 and 6.1.1.4'
Co Co 0.3494 0.9721 'International Tables Vol C Tables 4.2.6.8 and 6.1.1.4'

loop_
_geom_angle_atom_site_label_1
_geom_angle_atom_site_label_2
_geom_angle_atom_site_label_3
_geom_angle
_geom_angle_site_symmetry_1
_geom_angle_site_symmetry_3
O1 Co1 O7 98.29(6) . 1_545
O1 Co1 N2 93.73(6) . .
O7 Co1 N2 96.27(6) 1_545 .
O1 Co1 N1 169.63(6) . .
O7 Co1 N1 86.52(6) 1_545 .
N2 Co1 N1 76.55(6) . .
O1 Co1 O6 97.02(5) . .
O7 Co1 O6 105.25(5) 1_545 .
N2 Co1 O6 154.20(6) . .
N1 Co1 O6 90.51(5) . .
O1 Co1 O5 90.53(6) . .
O7 Co1 O5 162.65(5) 1_545 .
N2 Co1 O5 98.05(5) . .
N1 Co1 O5 87.31(6) . .
O6 Co1 O5 58.59(4) . .
O8 Co2 O8 180.00(9) 1_545 7_565
O8 Co2 O2 94.16(6) 1_545 .
O8 Co2 O2 85.84(6) 7_565 .
O8 Co2 O2 85.84(6) 1_545 7
O8 Co2 O2 94.16(6) 7_565 7
O2 Co2 O2 180.00(3) . 7
O8 Co2 O6 93.20(5) 1_545 7
O8 Co2 O6 86.80(5) 7_565 7
O2 Co2 O6 90.34(5) . 7
O2 Co2 O6 89.66(5) 7 7
O8 Co2 O6 86.80(5) 1_545 .
O8 Co2 O6 93.20(5) 7_565 .
O2 Co2 O6 89.66(5) . .
O2 Co2 O6 90.34(5) 7 .
O6 Co2 O6 180.00(6) 7 .
N3 Co3 N3 76.70(12) . 2_655
N3 Co3 O3 90.94(8) . 2_655
N3 Co3 O3 144.72(7) 2_655 2_655
N3 Co3 O3 144.72(7) . .
N3 Co3 O3 90.94(8) 2_655 .
O3 Co3 O3 115.87(11) 2_655 .
N3 Co3 O4 95.13(7) . .
N3 Co3 O4 117.89(7) 2_655 .
O3 Co3 O4 95.80(7) 2_655 .
O3 Co3 O4 61.43(6) . .
N3 Co3 O4 117.89(7) . 2_655
N3 Co3 O4 95.13(7) 2_655 2_655
O3 Co3 O4 61.43(6) 2_655 2_655
O3 Co3 O4 95.80(7) . 2_655
O4 Co3 O4 138.38(10) . 2_655
N3 Co3 C8 121.16(7) . .
N3 Co3 C8 105.45(7) 2_655 .
O3 Co3 C8 109.17(7) 2_655 .
O3 Co3 C8 30.79(6) . .
O4 Co3 C8 30.67(6) . .
O4 Co3 C8 120.34(7) 2_655 .
N3 Co3 C8 105.45(7) . 2_655
N3 Co3 C8 121.16(7) 2_655 2_655
O3 Co3 C8 30.79(6) 2_655 2_655
O3 Co3 C8 109.17(7) . 2_655
O4 Co3 C8 120.34(7) . 2_655
O4 Co3 C8 30.67(6) 2_655 2_655
C8 Co3 C8 120.04(10) . 2_655
C7 O1 Co1 129.77(12) . .
C7 O2 Co2 139.77(13) . .
C8 O3 Co3 89.79(12) . .
C8 O4 Co3 88.89(12) . .
C19 O5 Co1 88.11(10) . .
C19 O6 Co1 93.84(10) . .
C19 O6 Co2 134.67(11) . .
Co1 O6 Co2 108.81(5) . .
C20 O7 Co1 119.71(11) . 1_565
C20 O8 Co2 150.54(12) . 1_565
C25 N1 C29 118.68(19) . .
C25 N1 Co1 124.95(14) . .
C29 N1 Co1 116.23(14) . .
C34 N2 C30 118.70(18) . .
C34 N2 Co1 124.39(15) . .
C30 N2 Co1 116.91(13) . .
C35 N3 C39 119.3(2) . .
C35 N3 Co3 116.41(17) . .
C39 N3 Co3 123.86(18) . .
H1C O1W H1D 107.8(16) . .
H2C O2W H2D 111.0(17) . .
H3C O3W H3D 102.9 . .
C2 C1 C6 119.92(17) . .
C2 C1 C7 119.20(16) . .
C6 C1 C7 120.82(17) . .
C1 C2 C3 119.56(17) . .
C1 C2 H2 120.2 . .
C3 C2 H2 120.2 . .
C4 C3 C2 119.49(18) . .
C4 C3 C8 120.99(17) . .
C2 C3 C8 119.51(17) . .
C3 C4 C5 121.98(18) . .
C3 C4 H4 119.0 . .
C5 C4 H4 119.0 . .
C6 C5 C4 117.20(18) . .
C6 C5 C9 122.78(19) . .
C4 C5 C9 120.02(19) . .
C5 C6 C1 121.61(18) . .
C5 C6 H6 119.2 . .
C1 C6 H6 119.2 . .
O2 C7 O1 126.68(17) . .
O2 C7 C1 116.13(16) . .
O1 C7 C1 117.18(16) . .
O4 C8 O3 119.76(18) . .
O4 C8 C3 120.62(18) . .
O3 C8 C3 119.60(18) . .
O4 C8 Co3 60.44(10) . .
O3 C8 Co3 59.42(11) . .
C3 C8 Co3 175.33(15) . .
C10 C9 C12 109.7(4) . .
C10 C9 C11' 120.0(6) . .
C12 C9 C11' 86.8(5) . .
C10 C9 C5 114.1(3) . .
C12 C9 C5 108.8(3) . .
C11' C9 C5 113.6(4) . .
C10 C9 C11 101.6(5) . .
C12 C9 C11 111.2(3) . .
C5 C9 C11 111.4(2) . .
C10 C9 C12' 93.4(5) . .
C5 C9 C12' 108.2(4) . .
C11 C9 C12' 126.6(4) . .
C12 C9 C10' 120.3(6) . .
C11' C9 C10' 124.4(8) . .
C5 C9 C10' 102.5(4) . .
C11 C9 C10' 102.3(7) . .
C12' C9 C10' 102.6(7) . .
C18 C13 C14 120.30(16) . .
C18 C13 C19 119.58(15) . .
C14 C13 C19 120.11(16) . .
C15 C14 C13 118.78(17) . .
C15 C14 H14A 120.6 . .
C13 C14 H14A 120.6 . .
C16 C15 C14 120.01(16) . .
C16 C15 C20 117.58(15) . .
C14 C15 C20 122.41(16) . .
C15 C16 C17 122.05(16) . .
C15 C16 H16A 119.0 . .
C17 C16 H16A 119.0 . .
C16 C17 C18 117.19(17) . .
C16 C17 C21 122.20(17) . .
C18 C17 C21 120.53(17) . .
C13 C18 C17 121.43(16) . .
C13 C18 H18A 119.3 . .
C17 C18 H18A 119.3 . .
O5 C19 O6 119.44(15) . .
O5 C19 C13 121.00(15) . .
O6 C19 C13 119.50(15) . .
O8 C20 O7 125.91(16) . .
O8 C20 C15 115.69(16) . .
O7 C20 C15 118.36(15) . .
C22 C21 C17 108.19(18) . .
C22 C21 C24 109.0(2) . .
C17 C21 C24 111.71(17) . .
C22 C21 C23 109.55(19) . .
C17 C21 C23 110.21(19) . .
C24 C21 C23 108.2(2) . .
C21 C22 H22A 109.5 . .
C21 C22 H22B 109.5 . .
H22A C22 H22B 109.5 . .
C21 C22 H22C 109.5 . .
H22A C22 H22C 109.5 . .
H22B C22 H22C 109.5 . .
C21 C23 H23A 109.5 . .
C21 C23 H23B 109.5 . .
H23A C23 H23B 109.5 . .
C21 C23 H23C 109.5 . .
H23A C23 H23C 109.5 . .
H23B C23 H23C 109.5 . .
C21 C24 H24A 109.5 . .
C21 C24 H24B 109.5 . .
H24A C24 H24B 109.5 . .
C21 C24 H24C 109.5 . .
H24A C24 H24C 109.5 . .
H24B C24 H24C 109.5 . .
N1 C25 C26 122.8(2) . .
N1 C25 H25A 118.6 . .
C26 C25 H25A 118.6 . .
C27 C26 C25 118.4(2) . .
C27 C26 H26A 120.8 . .
C25 C26 H26A 120.8 . .
C26 C27 C28 119.8(2) . .
C26 C27 H27A 120.1 . .
C28 C27 H27A 120.1 . .
C27 C28 C29 119.1(2) . .
C27 C28 H28A 120.5 . .
C29 C28 H28A 120.5 . .
N1 C29 C28 121.2(2) . .
N1 C29 C30 114.85(18) . .
C28 C29 C30 123.9(2) . .
N2 C30 C31 121.3(2) . .
N2 C30 C29 115.35(17) . .
C31 C30 C29 123.3(2) . .
C32 C31 C30 119.1(2) . .
C32 C31 H31A 120.5 . .
C30 C31 H31A 120.5 . .
C33 C32 C31 119.8(2) . .
C33 C32 H32A 120.1 . .
C31 C32 H32A 120.1 . .
C32 C33 C34 118.8(2) . .
C32 C33 H33A 120.6 . .
C34 C33 H33A 120.6 . .
N2 C34 C33 122.4(2) . .
N2 C34 H34A 118.8 . .
C33 C34 H34A 118.8 . .
N3 C35 C36 120.4(3) . .
N3 C35 C35 114.68(15) . 2_655
C36 C35 C35 124.9(2) . 2_655
C37 C36 C35 119.2(3) . .
C37 C36 H36A 120.4 . .
C35 C36 H36A 120.4 . .
C38 C37 C36 120.5(3) . .
C38 C37 H37A 119.7 . .
C36 C37 H37A 119.7 . .
C37 C38 C39 118.1(3) . .
C37 C38 H38A 121.0 . .
C39 C38 H38A 121.0 . .
N3 C39 C38 122.4(3) . .
N3 C39 H39A 118.8 . .
C38 C39 H39A 118.8 . .
C9 C10 H10A 109.5 . .
C9 C10 H10B 109.5 . .
C9 C10 H10C 109.5 . .
C9 C11 H11A 109.5 . .
C9 C11 H11B 109.5 . .
C9 C11 H11C 109.5 . .
C9 C12 H12A 109.5 . .
C9 C12 H12B 109.5 . .
C9 C12 H12C 109.5 . .
C9 C10' H10D 109.5 . .
C9 C10' H10E 109.5 . .
H10D C10' H10E 109.5 . .
C9 C10' H10F 109.5 . .
H10D C10' H10F 109.5 . .
H10E C10' H10F 109.5 . .
C9 C11' H11D 109.5 . .
C9 C11' H11E 109.5 . .
H11D C11' H11E 109.5 . .
C9 C11' H11F 109.5 . .
H11D C11' H11F 109.5 . .
H11E C11' H11F 109.5 . .
C9 C12' H12D 109.5 . .
C9 C12' H12E 109.5 . .
H12D C12' H12E 109.5 . .
C9 C12' H12F 109.5 . .
H12D C12' H12F 109.5 . .
H12E C12' H12F 109.5 . .

loop_
_geom_bond_atom_site_label_1
_geom_bond_atom_site_label_2
_geom_bond_distance
_geom_bond_site_symmetry_2
Co1 O1 2.0105(14) .
Co1 O7 2.0628(12) 1_545
Co1 N2 2.1022(15) .
Co1 N1 2.1312(17) .
Co1 O6 2.1570(12) .
Co1 O5 2.2980(13) .
Co2 O8 2.0432(12) 1_545
Co2 O8 2.0432(12) 7_565
Co2 O2 2.0556(13) .
Co2 O2 2.0556(13) 7
Co2 O6 2.1572(12) 7
Co2 O6 2.1572(12) .
Co3 N3 2.104(2) .
Co3 N3 2.104(2) 2_655
Co3 O3 2.1184(16) 2_655
Co3 O3 2.1185(16) .
Co3 O4 2.1408(15) .
Co3 O4 2.1408(15) 2_655
Co3 C8 2.461(2) .
Co3 C8 2.461(2) 2_655
O1 C7 1.261(2) .
O2 C7 1.249(2) .
O3 C8 1.260(2) .
O4 C8 1.256(2) .
O5 C19 1.251(2) .
O6 C19 1.278(2) .
O7 C20 1.261(2) .
O7 Co1 2.0628(12) 1_565
O8 C20 1.244(2) .
O8 Co2 2.0432(12) 1_565
N1 C25 1.340(3) .
N1 C29 1.344(3) .
N2 C34 1.335(3) .
N2 C30 1.344(3) .
N3 C35 1.339(3) .
N3 C39 1.343(3) .
O1W H1C 0.86(3) .
O1W H1D 0.85(3) .
O2W H2C 0.85(3) .
O2W H2D 0.85(3) .
O3W H3C 0.820 .
O3W H3D 0.850 .
C1 C2 1.381(3) .
C1 C6 1.394(3) .
C1 C7 1.503(2) .
C2 C3 1.392(3) .
C2 H2 0.9300 .
C3 C4 1.387(3) .
C3 C8 1.489(3) .
C4 C5 1.393(3) .
C4 H4 0.9300 .
C5 C6 1.388(3) .
C5 C9 1.535(3) .
C6 H6 0.9300 .
C9 C10 1.493(6) .
C9 C12 1.525(6) .
C9 C11' 1.527(7) .
C9 C11 1.547(5) .
C9 C12' 1.566(8) .
C9 C10' 1.582(8) .
C13 C18 1.386(3) .
C13 C14 1.398(2) .
C13 C19 1.495(2) .
C14 C15 1.389(2) .
C14 H14A 0.9300 .
C15 C16 1.387(3) .
C15 C20 1.507(2) .
C16 C17 1.391(3) .
C16 H16A 0.9300 .
C17 C18 1.397(2) .
C17 C21 1.531(3) .
C18 H18A 0.9300 .
C21 C22 1.525(3) .
C21 C24 1.532(3) .
C21 C23 1.534(3) .
C22 H22A 0.9600 .
C22 H22B 0.9600 .
C22 H22C 0.9600 .
C23 H23A 0.9600 .
C23 H23B 0.9600 .
C23 H23C 0.9600 .
C24 H24A 0.9600 .
C24 H24B 0.9600 .
C24 H24C 0.9600 .
C25 C26 1.372(3) .
C25 H25A 0.9300 .
C26 C27 1.369(4) .
C26 H26A 0.9300 .
C27 C28 1.374(4) .
C27 H27A 0.9300 .
C28 C29 1.388(3) .
C28 H28A 0.9300 .
C29 C30 1.482(3) .
C30 C31 1.391(3) .
C31 C32 1.366(4) .
C31 H31A 0.9300 .
C32 C33 1.364(4) .
C32 H32A 0.9300 .
C33 C34 1.379(3) .
C33 H33A 0.9300 .
C34 H34A 0.9300 .
C35 C36 1.389(4) .
C35 C35 1.480(6) 2_655
C36 C37 1.370(5) .
C36 H36A 0.9300 .
C37 C38 1.357(5) .
C37 H37A 0.9300 .
C38 C39 1.377(4) .
C38 H38A 0.9300 .
C39 H39A 0.9300 .
C10 H10A 0.9600 .
C10 H10B 0.9600 .
C10 H10C 0.9600 .
C11 H11A 0.9600 .
C11 H11B 0.9600 .
C11 H11C 0.9600 .
C12 H12A 0.9600 .
C12 H12B 0.9600 .
C12 H12C 0.9600 .
C10' H10D 0.9600 .
C10' H10E 0.9600 .
C10' H10F 0.9600 .
C11' H11D 0.9600 .
C11' H11E 0.9600 .
C11' H11F 0.9600 .
C12' H12D 0.9600 .
C12' H12E 0.9600 .
C12' H12F 0.9600 .

loop_
_geom_hbond_atom_site_label_D
_geom_hbond_atom_site_label_H
_geom_hbond_atom_site_label_A
_geom_hbond_distance_DH
_geom_hbond_distance_HA
_geom_hbond_distance_DA
_geom_hbond_angle_DHA
O1W H1C O2W 0.86(3) 2.00(3) 2.833(3) 161(3)
O1W H1D O7 0.85(3) 2.08(3) 2.927(3) 172(3)
O2W H2C O3W 0.85(3) 2.32(4) 2.791(7) 115(4)
O2W H2D O5 0.85(3) 1.95(3) 2.786(3) 169(3)

loop_
_geom_torsion_atom_site_label_1
_geom_torsion_atom_site_label_2
_geom_torsion_atom_site_label_3
_geom_torsion_atom_site_label_4
_geom_torsion
_geom_torsion_site_symmetry_1
O7 Co1 O1 C7 79.94(16) 1_545
N2 Co1 O1 C7 176.83(16) .
N1 Co1 O1 C7 -163.0(3) .
O6 Co1 O1 C7 -26.67(16) .
O5 Co1 O1 C7 -85.07(16) .
O8 Co2 O2 C7 -55.6(2) 1_545
O8 Co2 O2 C7 124.4(2) 7_565
